data_4086629
loop_
_publ_author_name
'Ib\'a\~nez, Susana'
'Poyatos, Macarena'
'Dawe, Louise N.'
'Gusev, Dmitry'
'Peris, Eduardo'

_publ_section_title
;
 Ferrocenyl-Imidazolylidene Ligand for Redox-Switchable Gold-Based
 Catalysis. A Detailed Study on the Redox-Switching Abilities of the
 Ligand
;
_journal_issue 16
_journal_name_full Organometallics
_journal_page_first 2747
_journal_paper_doi 10.1021/acs.organomet.6b00517
_journal_volume 35
_journal_year 2016
_chemical_formula_moiety 'C27 H32 Au Cl Fe N4, C H Cl3'
_chemical_formula_sum 'C28 H33 Au Cl4 Fe N4'
_chemical_formula_weight 820.20
_chemical_name_systematic
;
 ?
;
_space_group_crystal_system triclinic
_space_group_IT_number 2
_space_group_name_Hall '-P 1'
_space_group_name_H-M_alt 'P -1'
_symmetry_space_group_name_Hall '-P 1'
_symmetry_space_group_name_H-M 'P -1'
_atom_sites_solution_hydrogens geom
_atom_sites_solution_primary iterative
_audit_creation_date 2016-04-22
_audit_creation_method
;
Olex2 1.2
(compiled 2016.02.19 svn.r3266 for OlexSys, GUI svn.r5155)
;
_cell_angle_alpha 81.906(5)
_cell_angle_beta 75.409(4)
_cell_angle_gamma 69.238(6)
_cell_formula_units_Z 2
_cell_length_a 10.7513(6)
_cell_length_b 10.7753(9)
_cell_length_c 14.3647(4)
_cell_measurement_reflns_used 13313
_cell_measurement_temperature 293(2)
_cell_measurement_theta_max 28.5280
_cell_measurement_theta_min 3.8490
_cell_volume 1503.44(17)
_computing_cell_refinement
;
CrysAlisPro, Agilent Technologies,
Version 1.171.37.31 (release 14-01-2014 CrysAlis171 .NET)
(compiled Jan 14 2014,18:38:05)
;
_computing_data_collection
;
CrysAlisPro, Agilent Technologies,
Version 1.171.37.31 (release 14-01-2014 CrysAlis171 .NET)
(compiled Jan 14 2014,18:38:05)
;
_computing_data_reduction
;
CrysAlisPro, Agilent Technologies,
Version 1.171.37.31 (release 14-01-2014 CrysAlis171 .NET)
(compiled Jan 14 2014,18:38:05)
;
_computing_molecular_graphics 'Olex2 (Dolomanov et al., 2009)'
_computing_publication_material 'Olex2 (Dolomanov et al., 2009)'
_computing_structure_refinement
;
SHELXL, G.M. Sheldrick, Acta Cryst.
(2008). A64, 112-122
;
_computing_structure_solution 'SUPERFLIP, J. Appl. Cryst. (2007) 40, 786-790'
_diffrn_ambient_temperature 293(2)
_diffrn_detector 'CCD plate'
_diffrn_detector_area_resol_mean 10.4051
_diffrn_detector_type Atlas
_diffrn_measured_fraction_theta_full 0.9985
_diffrn_measured_fraction_theta_max 0.8527
_diffrn_measurement_details
;
  1 omega  -57.00   70.40   0.7000    3.0000
omega____ theta____ kappa____ phi______ frames
    -      -11.1253   19.0000 -120.0000 182

  2 omega  -86.00   15.50   0.7000    3.0000
omega____ theta____ kappa____ phi______ frames
    -      -11.1253  -37.0000   60.0000 145

  3 omega  -20.00   31.10   0.7000    3.0000
omega____ theta____ kappa____ phi______ frames
    -      -11.1253  -99.0000   60.0000 73

  4 omega  -99.00  -55.60   0.7000    3.0000
omega____ theta____ kappa____ phi______ frames
    -      -11.1253  178.0000  120.0000 62

  5 omega  -19.00   54.50   0.7000    3.0000
omega____ theta____ kappa____ phi______ frames
    -       12.0628  -99.0000   90.0000 105

  6 omega  -86.00   15.50   0.7000    3.0000
omega____ theta____ kappa____ phi______ frames
    -      -11.1253  -37.0000  -90.0000 145

  7 omega  -86.00   15.50   0.7000    3.0000
omega____ theta____ kappa____ phi______ frames
    -      -11.1253  -37.0000 -180.0000 145

  8 omega  -73.00  -26.80   0.7000    3.0000
omega____ theta____ kappa____ phi______ frames
    -      -11.1253  132.0000  138.8956 66

  9 omega  -61.00   41.90   0.7000    3.0000
omega____ theta____ kappa____ phi______ frames
    -       12.0628  -57.0000  -30.0000 147
;
_diffrn_measurement_device 'four-circle diffractometer'
_diffrn_measurement_device_type 'SuperNova, Dual, Cu at zero, Atlas'
_diffrn_measurement_method '\w scans'
_diffrn_orient_matrix_UB_11 0.0000600000
_diffrn_orient_matrix_UB_12 -0.0661140000
_diffrn_orient_matrix_UB_13 0.0016031000
_diffrn_orient_matrix_UB_21 0.0118425000
_diffrn_orient_matrix_UB_22 -0.0109682000
_diffrn_orient_matrix_UB_23 0.0473487000
_diffrn_orient_matrix_UB_31 -0.0713213000
_diffrn_orient_matrix_UB_32 0.0219243000
_diffrn_orient_matrix_UB_33 0.0191681000
_diffrn_radiation_monochromator mirror
_diffrn_radiation_probe x-ray
_diffrn_radiation_type 'Mo K\a'
_diffrn_radiation_wavelength 0.71073
_diffrn_reflns_av_R_equivalents 0.0532
_diffrn_reflns_av_unetI/netI 0.0461
_diffrn_reflns_Laue_measured_fraction_full 0.998
_diffrn_reflns_Laue_measured_fraction_max 0.912
_diffrn_reflns_limit_h_max 14
_diffrn_reflns_limit_h_min -14
_diffrn_reflns_limit_k_max 14
_diffrn_reflns_limit_k_min -14
_diffrn_reflns_limit_l_max 19
_diffrn_reflns_limit_l_min -18
_diffrn_reflns_number 29958
_diffrn_reflns_point_group_measured_fraction_full 0.998
_diffrn_reflns_point_group_measured_fraction_max 0.912
_diffrn_reflns_theta_full 25.242
_diffrn_reflns_theta_max 29.403
_diffrn_reflns_theta_min 2.935
_diffrn_source 'SuperNova (Mo) X-ray Source'
_exptl_absorpt_coefficient_mu 5.737
_exptl_absorpt_correction_T_max 0.698
_exptl_absorpt_correction_T_min 0.537
_exptl_absorpt_correction_type gaussian
_exptl_absorpt_process_details
;
CrysAlisPro, Agilent Technologies,
Version 1.171.37.31 (release 14-01-2014 CrysAlis171 .NET)
(compiled Jan 14 2014,18:38:05)
Numerical absorption correction based on gaussian integration over
            a multifaceted crystal model
Empirical absorption correction using spherical harmonics,
 implemented in SCALE3 ABSPACK scaling algorithm.
;
_exptl_crystal_density_diffrn 1.812
_exptl_crystal_description
;
;
_exptl_crystal_F_000 804
_exptl_crystal_size_max 0.3362
_exptl_crystal_size_mid 0.2256
_exptl_crystal_size_min 0.1826
_refine_diff_density_max 2.703
_refine_diff_density_min -1.852
_refine_diff_density_rms 0.154
_refine_ls_extinction_method none
_refine_ls_goodness_of_fit_ref 1.043
_refine_ls_hydrogen_treatment constr
_refine_ls_matrix_type full
_refine_ls_number_parameters 346
_refine_ls_number_reflns 7573
_refine_ls_number_restraints 207
_refine_ls_restrained_S_all 1.075
_refine_ls_R_factor_all 0.0513
_refine_ls_R_factor_gt 0.0439
_refine_ls_shift/su_max 0.001
_refine_ls_shift/su_mean 0.000
_refine_ls_structure_factor_coef Fsqd
_refine_ls_weighting_details 'w=1/[\s^2^(Fo^2^)+(0.0600P)^2^+2.8391P] where P=(Fo^2^+2Fc^2^)/3'
_refine_ls_weighting_scheme calc
_refine_ls_wR_factor_gt 0.1072
_refine_ls_wR_factor_ref 0.1161
_reflns_Friedel_coverage 0.000
_reflns_number_gt 6690
_reflns_number_total 7573
_reflns_threshold_expression 'I > 2\s(I)'
_cod_data_source_file om6b00517_si_003.cif
_cod_data_source_block str1822
_cod_depositor_comments 'Adding full bibliography for 4086627--4086629.cif.'
_cod_original_cell_volume 1503.42(17)
_cod_database_code 4086629
_shelxl_version_number 2013-4
_chemical_oxdiff_formula 'C27 H32 N4 Fe Au Cl'
_shelx_space_group_comment
;
The symmetry employed for this shelxl refinement is uniquely defined
by the following loop, which should always be used as a source of
symmetry information in preference to the above space-group names.
They are only intended as comments.
;
_reflns_odcompleteness_completeness 99.85
_reflns_odcompleteness_iscentric 1
_reflns_odcompleteness_theta 26.32
_olex2_refinement_description
;
1. Others
 Fixed Uiso: H16A(0.056) H16B(0.056) H16C(0.056) H7A(0.061) H7B(0.061)
 H12(0.041) H20(0.051) H6A(0.045) H6B(0.045) H15(0.035) H19(0.049) H8A(0.069)
 H8B(0.069) H21(0.052) H22(0.045) H28(0.072) H2A(0.057) H2B(0.057) H23(0.103)
 H27(0.102) H3A(0.1) H3B(0.1) H26(0.117) H24(0.121) H9A(0.106) H9B(0.106)
 H9C(0.106) H5A(0.153) H5B(0.153) H5C(0.153) H4A(0.123) H4B(0.123) H25(0.123)
 Fixed X: H16A(0.1519) H16B(0.1318) H16C(0.2225) H7A(0.3894) H7B(0.5081) H12(-
 0.2284) H20(-0.3863) H6A(0.3478) H6B(0.3367) H15(0.2242) H19(-0.3501)
 H8A(0.3223) H8B(0.4435) H21(-0.1814) H22(-0.0171) H28(0.5843) H2A(-0.2242)
 H2B(-0.1268) H23(0.0496) H27(0.1408) H3A(-0.0858) H3B(-0.1964) H26(-0.0379)
 H24(-0.1766) H9A(0.4898) H9B(0.6015) H9C(0.4912) H5A(-0.2442) H5B(-0.3783)
 H5C(-0.3695) H4A(-0.2275) H4B(-0.3431) H25(-0.2274)
 Fixed Y: H16A(0.5211) H16B(0.6678) H16C(0.6057) H7A(0.6104) H7B(0.5076)
 H12(0.7834) H20(0.9207) H6A(0.4476) H6B(0.4192) H15(0.5448) H19(0.913)
 H8A(0.7316) H8B(0.6295) H21(0.7419) H22(0.6238) H28(0.7868) H2A(0.7299)
 H2B(0.7042) H23(0.9343) H27(0.8399) H3A(0.9047) H3B(0.9122) H26(0.9709)
 H24(1.1206) H9A(0.826) H9B(0.6937) H9C(0.7761) H5A(1.1576) H5B(1.1769)
 H5C(1.1344) H4A(0.9741) H4B(0.9476) H25(1.1389)
 Fixed Z: H16A(1.1016) H16B(1.1197) H16C(1.0227) H7A(0.7186) H7B(0.6523)
 H12(0.8231) H20(1.3483) H6A(0.6002) H6B(0.7115) H15(0.8665) H19(1.1654)
 H8A(0.5853) H8B(0.5196) H21(1.4018) H22(1.2539) H28(0.0242) H2A(0.6569)
 H2B(0.5549) H23(1.0754) H27(1.226) H3A(0.5881) H3B(0.5334) H26(1.3718)
 H24(1.1169) H9A(0.5396) H9B(0.5643) H9C(0.6474) H5A(0.5954) H5B(0.6752)
 H5C(0.5731) H4A(0.7118) H4B(0.6791) H25(1.2958)
;
_olex2_submission_special_instructions 'No special instructions were received'

loop_
_space_group_symop_operation_xyz
'x, y, z'
'-x, -y, -z'

loop_
_atom_site_label
_atom_site_type_symbol
_atom_site_fract_x
_atom_site_fract_y
_atom_site_fract_z
_atom_site_U_iso_or_equiv
_atom_site_adp_type
_atom_site_occupancy
_atom_site_site_symmetry_order
_atom_site_calc_flag
_atom_site_refinement_flags_posn
_atom_site_refinement_flags_adp
Au1 Au 0.15783(2) 0.58313(2) 0.47335(2) 0.03547(8) Uani 1 1 d . .
Fe1 Fe -0.13121(8) 0.89249(8) 1.23706(6) 0.0453(2) Uani 1 1 d . .
Cl1 Cl 0.22622(14) 0.55084(16) 0.31219(9) 0.0467(3) Uani 1 1 d . .
Cl2 Cl 0.4674(3) 0.6632(3) 0.12460(19) 0.0919(7) Uani 1 1 d . .
Cl3 Cl 0.36796(19) 0.9244(2) 0.0357(2) 0.0869(7) Uani 1 1 d . .
Cl4 Cl 0.5147(3) 0.6999(3) -0.08134(19) 0.0992(8) Uani 1 1 d . .
N4 N 0.0235(4) 0.6561(4) 1.0293(3) 0.0290(7) Uani 1 1 d . U
N2 N 0.1786(4) 0.5704(4) 0.6782(3) 0.0312(7) Uani 1 1 d . U
C1 C 0.0993(5) 0.6117(5) 0.6137(3) 0.0322(9) Uani 1 1 d . U
N1 N -0.0282(4) 0.6807(4) 0.6599(3) 0.0329(8) Uani 1 1 d . U
C14 C 0.0275(5) 0.6502(5) 0.9333(3) 0.0284(8) Uani 1 1 d . U
N3 N -0.1912(4) 0.7606(4) 1.0092(3) 0.0332(8) Uani 1 1 d . U
C13 C -0.1067(5) 0.7182(5) 0.9218(3) 0.0307(8) Uani 1 1 d . U
C16 C 0.1425(5) 0.6086(6) 1.0719(4) 0.0375(11) Uani 1 1 d . U
H16A H 0.1519 0.5211 1.1016 0.056 Uiso 1 1 calc R U
H16B H 0.1318 0.6678 1.1197 0.056 Uiso 1 1 calc R U
H16C H 0.2225 0.6057 1.0227 0.056 Uiso 1 1 calc R U
C11 C -0.0334(5) 0.6817(5) 0.7574(3) 0.0313(8) Uani 1 1 d . U
C7 C 0.4155(6) 0.5688(6) 0.6578(5) 0.0507(12) Uani 1 1 d . U
H7A H 0.3894 0.6104 0.7186 0.061 Uiso 1 1 calc R U
H7B H 0.5081 0.5076 0.6523 0.061 Uiso 1 1 calc R U
C17 C -0.1104(5) 0.7236(5) 1.0714(3) 0.0305(8) Uani 1 1 d . U
C12 C -0.1406(5) 0.7371(5) 0.8320(4) 0.0341(9) Uani 1 1 d . U
H12 H -0.2284 0.7834 0.8231 0.041 Uiso 1 1 calc R U
C20 C -0.3086(6) 0.8597(6) 1.3064(4) 0.0428(10) Uani 1 1 d . U
H20 H -0.3863 0.9207 1.3483 0.051 Uiso 1 1 calc R U
C10 C 0.1000(5) 0.6120(5) 0.7703(3) 0.0293(8) Uani 1 1 d . U
C6 C 0.3228(5) 0.4892(5) 0.6609(4) 0.0377(10) Uani 1 1 d . U
H6A H 0.3478 0.4476 0.6002 0.045 Uiso 1 1 calc R U
H6B H 0.3367 0.4192 0.7115 0.045 Uiso 1 1 calc R U
C15 C 0.1364(5) 0.5921(5) 0.8581(3) 0.0294(8) Uani 1 1 d . U
H15 H 0.2242 0.5448 0.8665 0.035 Uiso 1 1 calc R U
C18 C -0.1620(5) 0.7529(5) 1.1730(4) 0.0332(8) Uani 1 1 d . U
C19 C -0.2885(6) 0.8555(6) 1.2058(4) 0.0408(10) Uani 1 1 d . U
H19 H -0.3501 0.9130 1.1654 0.049 Uiso 1 1 calc R U
C8 C 0.4147(7) 0.6705(7) 0.5809(5) 0.0578(14) Uani 1 1 d . U
H8A H 0.3223 0.7316 0.5853 0.069 Uiso 1 1 calc R U
H8B H 0.4435 0.6295 0.5196 0.069 Uiso 1 1 calc R U
C21 C -0.1954(6) 0.7604(6) 1.3357(4) 0.0430(10) Uani 1 1 d . U
H21 H -0.1814 0.7419 1.4018 0.052 Uiso 1 1 calc R U
C22 C -0.1039(5) 0.6960(6) 1.2543(4) 0.0375(9) Uani 1 1 d . U
H22 H -0.0171 0.6238 1.2539 0.045 Uiso 1 1 calc R U
C28 C 0.4986(6) 0.7726(7) 0.0258(6) 0.0598(18) Uani 1 1 d . .
H28 H 0.5843 0.7868 0.0242 0.072 Uiso 1 1 calc R U
C2 C -0.1440(6) 0.7448(6) 0.6151(4) 0.0478(11) Uani 1 1 d . U
H2A H -0.2242 0.7299 0.6569 0.057 Uiso 1 1 calc R U
H2B H -0.1268 0.7042 0.5549 0.057 Uiso 1 1 calc R U
C23 C 0.0047(9) 0.9665(9) 1.1400(8) 0.0859(19) Uani 1 1 d . U
H23 H 0.0496 0.9343 1.0754 0.103 Uiso 1 1 calc R U
C27 C 0.0551(10) 0.9122(10) 1.2231(7) 0.0854(18) Uani 1 1 d . U
H27 H 0.1408 0.8399 1.2260 0.102 Uiso 1 1 calc R U
C3 C -0.1716(9) 0.8896(9) 0.5955(7) 0.0833(18) Uani 1 1 d . U
H3A H -0.0858 0.9047 0.5881 0.100 Uiso 1 1 calc R U
H3B H -0.1964 0.9122 0.5334 0.100 Uiso 1 1 calc R U
C26 C -0.0436(11) 0.9813(11) 1.3040(8) 0.0971(19) Uani 1 1 d . U
H26 H -0.0379 0.9709 1.3718 0.117 Uiso 1 1 calc R U
C24 C -0.1204(11) 1.0662(10) 1.1616(9) 0.101(2) Uani 1 1 d . U
H24 H -0.1766 1.1206 1.1169 0.121 Uiso 1 1 calc R U
C9 C 0.5080(8) 0.7489(8) 0.5832(7) 0.0704(19) Uani 1 1 d . U
H9A H 0.4898 0.8260 0.5396 0.106 Uiso 1 1 calc R U
H9B H 0.6015 0.6937 0.5643 0.106 Uiso 1 1 calc R U
H9C H 0.4912 0.7761 0.6474 0.106 Uiso 1 1 calc R U
C5 C -0.3195(11) 1.1257(10) 0.6218(9) 0.102(3) Uani 1 1 d . U
H5A H -0.2442 1.1576 0.5954 0.153 Uiso 1 1 calc R U
H5B H -0.3783 1.1769 0.6752 0.153 Uiso 1 1 calc R U
H5C H -0.3695 1.1344 0.5731 0.153 Uiso 1 1 calc R U
C4 C -0.2653(11) 0.9780(10) 0.6564(8) 0.103(2) Uani 1 1 d . U
H4A H -0.2275 0.9741 0.7118 0.123 Uiso 1 1 calc R U
H4B H -0.3431 0.9476 0.6791 0.123 Uiso 1 1 calc R U
C25 C -0.1447(12) 1.0760(11) 1.2595(9) 0.102(2) Uani 1 1 d . U
H25 H -0.2274 1.1389 1.2958 0.123 Uiso 1 1 calc R U

loop_
_atom_site_aniso_label
_atom_site_aniso_U_11
_atom_site_aniso_U_22
_atom_site_aniso_U_33
_atom_site_aniso_U_23
_atom_site_aniso_U_13
_atom_site_aniso_U_12
Au1 0.03709(13) 0.04238(13) 0.02827(12) -0.00238(8) -0.00719(8) -0.01463(9)
Fe1 0.0470(4) 0.0434(4) 0.0486(5) -0.0180(4) 0.0093(4) -0.0265(4)
Cl1 0.0415(7) 0.0659(9) 0.0283(6) -0.0030(6) -0.0093(5) -0.0115(6)
Cl2 0.0899(15) 0.0917(16) 0.0976(17) 0.0396(13) -0.0324(13) -0.0432(13)
Cl3 0.0466(9) 0.0681(13) 0.128(2) 0.0093(13) -0.0089(10) -0.0093(8)
Cl4 0.0805(14) 0.140(2) 0.0883(17) -0.0234(16) -0.0142(12) -0.0473(15)
N4 0.0300(15) 0.0318(17) 0.0275(16) -0.0004(14) -0.0104(13) -0.0107(13)
N2 0.0317(15) 0.0354(17) 0.0292(16) -0.0036(14) -0.0073(13) -0.0133(13)
C1 0.0338(18) 0.037(2) 0.0267(18) -0.0003(16) -0.0046(15) -0.0142(16)
N1 0.0334(16) 0.0390(17) 0.0293(16) -0.0039(14) -0.0084(13) -0.0137(14)
C14 0.0298(16) 0.0292(17) 0.0290(17) -0.0008(14) -0.0075(14) -0.0128(14)
N3 0.0317(17) 0.0356(18) 0.0316(17) -0.0003(15) -0.0085(14) -0.0098(14)
C13 0.0298(16) 0.0334(18) 0.0303(17) -0.0014(15) -0.0073(14) -0.0118(14)
C16 0.035(2) 0.044(3) 0.034(2) -0.003(2) -0.015(2) -0.008(2)
C11 0.0312(16) 0.0359(18) 0.0293(17) -0.0002(15) -0.0090(14) -0.0132(14)
C7 0.035(2) 0.053(3) 0.060(3) -0.004(2) -0.004(2) -0.0136(19)
C17 0.0316(17) 0.0305(17) 0.0310(17) -0.0019(15) -0.0076(14) -0.0116(14)
C12 0.0281(18) 0.039(2) 0.035(2) 0.0005(17) -0.0087(16) -0.0105(16)
C20 0.044(2) 0.049(2) 0.038(2) -0.0071(19) 0.0007(18) -0.0224(18)
C10 0.0285(16) 0.0311(17) 0.0314(17) -0.0026(15) -0.0058(14) -0.0138(14)
C6 0.0322(19) 0.041(2) 0.039(2) -0.0057(18) -0.0043(17) -0.0114(17)
C15 0.0281(17) 0.0303(18) 0.0315(19) -0.0017(16) -0.0080(15) -0.0108(15)
C18 0.0353(17) 0.0348(18) 0.0314(18) -0.0011(15) -0.0071(15) -0.0144(15)
C19 0.039(2) 0.044(2) 0.038(2) -0.0017(18) -0.0017(18) -0.0166(18)
C8 0.045(3) 0.061(3) 0.063(3) -0.006(3) -0.008(2) -0.015(2)
C21 0.048(2) 0.051(2) 0.033(2) -0.0042(19) -0.0047(18) -0.0239(19)
C22 0.042(2) 0.043(2) 0.033(2) -0.0003(17) -0.0098(17) -0.0196(17)
C28 0.036(3) 0.065(4) 0.073(5) 0.013(4) -0.014(3) -0.016(3)
C2 0.045(2) 0.053(2) 0.043(2) 0.001(2) -0.0143(19) -0.011(2)
C23 0.079(3) 0.081(4) 0.108(4) -0.020(3) 0.018(3) -0.060(3)
C27 0.084(3) 0.095(4) 0.103(4) -0.033(3) 0.008(3) -0.070(3)
C3 0.073(3) 0.069(3) 0.083(3) 0.016(3) -0.002(3) -0.010(3)
C26 0.103(4) 0.102(4) 0.114(4) -0.040(3) 0.009(3) -0.075(3)
C24 0.094(4) 0.082(4) 0.127(4) -0.020(4) 0.021(4) -0.056(3)
C9 0.053(3) 0.067(4) 0.095(5) 0.007(4) -0.016(3) -0.029(3)
C5 0.097(5) 0.067(3) 0.126(6) -0.007(4) -0.005(5) -0.020(4)
C4 0.094(4) 0.075(3) 0.108(4) 0.001(3) 0.009(3) -0.014(3)
C25 0.103(4) 0.084(4) 0.130(4) -0.040(3) 0.024(4) -0.065(3)

loop_
_atom_type_symbol
_atom_type_description
_atom_type_scat_dispersion_real
_atom_type_scat_dispersion_imag
_atom_type_scat_source
C C 0.0033 0.0016 'International Tables Vol C Tables 4.2.6.8 and 6.1.1.4'
H H 0.0000 0.0000 'International Tables Vol C Tables 4.2.6.8 and 6.1.1.4'
Au Au -2.0133 8.8022 'International Tables Vol C Tables 4.2.6.8 and 6.1.1.4'
Cl Cl 0.1484 0.1585 'International Tables Vol C Tables 4.2.6.8 and 6.1.1.4'
Fe Fe 0.3463 0.8444 'International Tables Vol C Tables 4.2.6.8 and 6.1.1.4'
N N 0.0061 0.0033 'International Tables Vol C Tables 4.2.6.8 and 6.1.1.4'

loop_
_exptl_crystal_face_index_h
_exptl_crystal_face_index_k
_exptl_crystal_face_index_l
_exptl_crystal_face_perp_dist
_exptl_oxdiff_crystal_face_indexfrac_h
_exptl_oxdiff_crystal_face_indexfrac_k
_exptl_oxdiff_crystal_face_indexfrac_l
_exptl_oxdiff_crystal_face_x
_exptl_oxdiff_crystal_face_y
_exptl_oxdiff_crystal_face_z
0 14 -2 0.0604 0.0001 14.0000 -2.0001 -0.9288 -0.2483 0.2686
14 4 -4 0.1114 14.0001 4.0003 -4.0000 -0.2700 -0.0675 -0.9875
-4 -14 4 0.0998 -4.0001 -14.0001 4.0001 0.9318 0.2956 0.0550
8 -9 0 0.1259 8.0000 -8.9999 0.0001 0.5955 0.1935 -0.7679
2 2 20 0.1317 2.0000 2.0000 20.0000 -0.1000 0.9487 0.2846
14 0 -1 0.0932 14.0000 0.0002 -0.9999 -0.0008 0.1184 -1.0177
-14 0 1 0.0903 -14.0000 -0.0002 0.9999 0.0008 -0.1184 1.0177
-2 6 -17 0.1095 -1.9999 6.0000 -17.0000 -0.4241 -0.8944 -0.0517
4 -9 13 0.1496 3.9999 -9.0000 13.0001 0.6161 0.7616 -0.2334
0 12 -9 0.0731 0.0001 12.0001 -9.0001 -0.8078 -0.5578 0.0906
-6 10 -6 0.0731 -5.9999 9.9999 -6.0001 -0.6711 -0.4648 0.5322
-7 -10 11 0.1180 -7.0001 -10.0002 11.0000 0.6784 0.5476 0.4909
-5 3 -19 0.1245 -5.0000 3.0000 -19.0000 -0.2291 -0.9917 0.0582
8 2 -14 0.1290 8.0001 2.0002 -14.0000 -0.1542 -0.5901 -0.7951
-12 -7 -15 0.1394 -12.0000 -7.0002 -15.0000 0.4380 -0.7756 0.4149
6 -5 -13 0.1376 6.0000 -4.9999 -12.9999 0.3101 -0.4896 -0.7867
0 7 18 0.1232 0.0000 6.9999 18.0000 -0.4339 0.7755 0.4985
-12 -13 -7 0.1039 -12.0001 -13.0002 -7.0000 0.8476 -0.3310 0.4367
3 -11 -9 0.1329 3.0000 -10.9999 -8.9999 0.7130 -0.2700 -0.6276
13 12 2 0.1323 13.0001 12.0002 2.0000 -0.7894 0.1170 -0.6258
-7 -15 -4 0.0969 -7.0001 -15.0001 -3.9999 0.9849 -0.1078 0.0937

loop_
_geom_angle_atom_site_label_1
_geom_angle_atom_site_label_2
_geom_angle_atom_site_label_3
_geom_angle
C1 Au1 Cl1 179.58(15)
C20 Fe1 C23 161.1(4)
C20 Fe1 C27 157.1(3)
C20 Fe1 C24 124.5(4)
C18 Fe1 C20 68.8(2)
C18 Fe1 C19 41.3(2)
C18 Fe1 C21 68.3(2)
C18 Fe1 C23 108.3(3)
C18 Fe1 C27 124.1(3)
C18 Fe1 C24 120.1(4)
C19 Fe1 C20 40.5(2)
C19 Fe1 C21 68.3(2)
C19 Fe1 C23 125.0(4)
C19 Fe1 C27 161.2(3)
C19 Fe1 C24 106.8(4)
C21 Fe1 C20 40.7(2)
C21 Fe1 C23 157.2(4)
C21 Fe1 C27 121.9(4)
C21 Fe1 C24 162.1(3)
C22 Fe1 C20 69.1(2)
C22 Fe1 C18 41.1(2)
C22 Fe1 C19 69.4(2)
C22 Fe1 C21 40.6(2)
C22 Fe1 C23 121.9(3)
C22 Fe1 C27 107.1(3)
C22 Fe1 C26 123.3(4)
C22 Fe1 C24 155.6(3)
C23 Fe1 C24 39.5(4)
C27 Fe1 C23 40.0(4)
C27 Fe1 C24 68.4(5)
C26 Fe1 C20 120.3(3)
C26 Fe1 C18 161.1(4)
C26 Fe1 C19 155.7(3)
C26 Fe1 C21 106.8(4)
C26 Fe1 C23 68.7(4)
C26 Fe1 C27 41.7(4)
C26 Fe1 C24 70.2(5)
C25 Fe1 C20 109.3(3)
C25 Fe1 C18 155.8(4)
C25 Fe1 C19 121.4(4)
C25 Fe1 C21 127.0(4)
C25 Fe1 C22 162.6(4)
C25 Fe1 C23 65.2(4)
C25 Fe1 C27 67.2(4)
C25 Fe1 C26 41.3(5)
C25 Fe1 C24 39.7(4)
C14 N4 C16 124.5(4)
C14 N4 C17 106.5(4)
C17 N4 C16 128.8(4)
C1 N2 C10 109.6(4)
C1 N2 C6 127.1(4)
C10 N2 C6 123.2(4)
N2 C1 Au1 126.5(4)
N2 C1 N1 108.2(4)
N1 C1 Au1 125.3(4)
C1 N1 C11 110.2(4)
C1 N1 C2 125.4(4)
C11 N1 C2 124.4(4)
N4 C14 C13 105.5(4)
N4 C14 C15 130.6(4)
C15 C14 C13 123.8(4)
C17 N3 C13 105.1(4)
N3 C13 C14 110.1(4)
N3 C13 C12 128.1(4)
C12 C13 C14 121.8(4)
N1 C11 C10 106.2(4)
C12 C11 N1 130.8(4)
C12 C11 C10 122.9(4)
C8 C7 C6 115.6(6)
N4 C17 C18 125.4(4)
N3 C17 N4 112.7(4)
N3 C17 C18 121.9(4)
C11 C12 C13 114.6(4)
C19 C20 Fe1 69.3(3)
C19 C20 C21 107.6(5)
C21 C20 Fe1 69.4(3)
C11 C10 N2 105.7(4)
C15 C10 N2 130.6(4)
C15 C10 C11 123.7(4)
N2 C6 C7 112.9(4)
C10 C15 C14 113.1(4)
C17 C18 Fe1 125.4(4)
C19 C18 Fe1 69.5(3)
C19 C18 C17 121.8(5)
C22 C18 Fe1 69.1(3)
C22 C18 C17 130.4(5)
C22 C18 C19 107.8(5)
C20 C19 Fe1 70.2(3)
C20 C19 C18 108.0(5)
C18 C19 Fe1 69.2(3)
C7 C8 C9 112.9(6)
C20 C21 Fe1 69.9(3)
C22 C21 Fe1 69.0(3)
C22 C21 C20 109.1(5)
C18 C22 Fe1 69.8(3)
C21 C22 Fe1 70.3(3)
C21 C22 C18 107.5(5)
Cl2 C28 Cl4 108.9(4)
Cl3 C28 Cl2 110.6(4)
Cl3 C28 Cl4 110.5(4)
N1 C2 C3 112.8(6)
C27 C23 Fe1 69.8(5)
C24 C23 Fe1 70.4(5)
C24 C23 C27 111.4(10)
C23 C27 Fe1 70.2(5)
C23 C27 C26 107.5(10)
C26 C27 Fe1 68.2(5)
C4 C3 C2 121.7(8)
C27 C26 Fe1 70.1(5)
C25 C26 Fe1 68.4(6)
C25 C26 C27 102.7(11)
C23 C24 Fe1 70.2(6)
C25 C24 Fe1 68.0(6)
C25 C24 C23 104.4(12)
C3 C4 C5 119.9(9)
C26 C25 Fe1 70.2(6)
C24 C25 Fe1 72.3(6)
C24 C25 C26 114.0(10)

loop_
_geom_bond_atom_site_label_1
_geom_bond_atom_site_label_2
_geom_bond_distance
Au1 Cl1 2.2823(13)
Au1 C1 1.989(5)
Fe1 C20 2.044(5)
Fe1 C18 2.028(5)
Fe1 C19 2.033(6)
Fe1 C21 2.036(6)
Fe1 C22 2.019(6)
Fe1 C23 2.050(8)
Fe1 C27 2.045(8)
Fe1 C26 2.020(9)
Fe1 C24 2.052(10)
Fe1 C25 1.996(9)
Cl2 C28 1.757(7)
Cl3 C28 1.733(7)
Cl4 C28 1.766(9)
N4 C14 1.379(6)
N4 C16 1.456(6)
N4 C17 1.382(6)
N2 C1 1.340(6)
N2 C10 1.415(6)
N2 C6 1.461(6)
C1 N1 1.353(6)
N1 C11 1.389(6)
N1 C2 1.453(7)
C14 C13 1.409(6)
C14 C15 1.400(7)
N3 C13 1.379(6)
N3 C17 1.326(6)
C13 C12 1.395(7)
C11 C12 1.379(7)
C11 C10 1.409(7)
C7 C6 1.518(8)
C7 C8 1.443(10)
C17 C18 1.462(7)
C20 C19 1.411(8)
C20 C21 1.418(9)
C10 C15 1.379(7)
C18 C19 1.433(7)
C18 C22 1.422(7)
C8 C9 1.531(10)
C21 C22 1.408(8)
C2 C3 1.480(11)
C23 C27 1.402(14)
C23 C24 1.385(14)
C27 C26 1.446(13)
C3 C4 1.340(13)
C26 C25 1.418(17)
C24 C25 1.376(16)
C5 C4 1.545(13)
